data_2007042
loop_
_publ_author_name
'Kani, Yoshiyuki'
'Ohba, Shigeru'
'Ishikawa, Takashi'
'Sakamoto, Masatomi'
'Nishida, Yuzo'

_publ_section_title
{2-[2-(Salicylideneaminomethyl)phenylimino-methyl]phenolato(2--)-<i>N</i>,<i>N</i>',<i>O</i>,<i>O</i>'}copper(II)
_journal_issue 2
_journal_name_full 'Acta Crystallographica Section C'
_journal_page_first 191
_journal_page_last 193
_journal_paper_doi 10.1107/S0108270197013619
_journal_volume 54
_journal_year 1998
_chemical_formula_iupac '[Cu (C21 H16 N2 O2)]'
_chemical_formula_moiety 'C21 H16 Cu1 N2 O2'
_chemical_formula_sum 'C21 H16 Cu N2 O2'
_chemical_formula_weight 391.92
_chemical_name_systematic
;
[2-Benzylbis(salicylideneiminato)-N,N',O,O']copper(II)
;
_space_group_IT_number 14
_symmetry_cell_setting monoclinic
_symmetry_space_group_name_Hall '-P 2yab'
_symmetry_space_group_name_H-M 'P 1 21/a 1'
_atom_type_scat_source 'International Tables for X-ray Crystallography (Vol. IV)'
_cell_angle_alpha 90.00000
_cell_angle_beta 98.90(2)
_cell_angle_gamma 90.00000
_cell_formula_units_Z 4
_cell_length_a 16.546(3)
_cell_length_b 8.970(2)
_cell_length_c 11.507(2)
_cell_measurement_reflns_used 25
_cell_measurement_temperature 298
_cell_measurement_theta_max 15
_cell_measurement_theta_min 10
_cell_volume 1687.3(6)
_computing_cell_refinement
; AFC/MSC Diffractometer Control System
(Rigaku Corporation, 1993)
;
_computing_data_collection ' AFC/MSC Diffractometer Control System'
_computing_data_reduction 'local programs'
_computing_molecular_graphics CRYSTAN-GM
_computing_publication_material CRYSTAN-GM
_computing_structure_refinement CRYSTAN-GM
_computing_structure_solution ' CRYSTAN-GM (Edwards, Gilmore, Mackay & Stewart, 1996)'
_diffrn_measurement_device_type 'Rigaku AFC-5'
_diffrn_measurement_method \q-2\q
_diffrn_radiation_type 'Mo K\a'
_diffrn_radiation_wavelength 0.71073
_diffrn_reflns_av_R_equivalents 0.021
_diffrn_reflns_limit_h_max 21
_diffrn_reflns_limit_h_min -21
_diffrn_reflns_limit_k_max 11
_diffrn_reflns_limit_k_min 0
_diffrn_reflns_limit_l_max 14
_diffrn_reflns_limit_l_min 0
_diffrn_reflns_number 4057
_diffrn_reflns_theta_max 27.5
_diffrn_standards_decay_% 0
_diffrn_standards_interval_count 100
_diffrn_standards_number 3
_exptl_absorpt_coefficient_mu 1.312
_exptl_absorpt_correction_T_max 0.788
_exptl_absorpt_correction_T_min 0.610
_exptl_absorpt_correction_type integration
_exptl_absorpt_process_details '(Coppens, Leiserowitz & Rabinovich, 1965)'
_exptl_crystal_colour black
_exptl_crystal_density_diffrn 1.543
_exptl_crystal_density_method 'not measured'
_exptl_crystal_description prism
_exptl_crystal_F_000 804
_exptl_crystal_size_max 0.55
_exptl_crystal_size_mid 0.2
_exptl_crystal_size_min 0.1
_refine_diff_density_max 0.39
_refine_diff_density_min -0.34
_refine_ls_extinction_method None
_refine_ls_goodness_of_fit_obs 1.21
_refine_ls_hydrogen_treatment 'H atoms riding with U~iso~ = 0.08\%A^2^'
_refine_ls_number_parameters 235
_refine_ls_number_reflns 2071
_refine_ls_R_factor_obs .042
_refine_ls_shift/esd_max 0.01
_refine_ls_shift/esd_mean 0.0035
_refine_ls_structure_factor_coef F
_refine_ls_weighting_details 'w = 1/[\s ^2^(F) + 0.000225F^2^]'
_refine_ls_weighting_scheme calc
_refine_ls_wR_factor_obs .038
_reflns_number_observed 2071
_reflns_number_total 3870
_reflns_threshold_expression '|F~o~| > 3\s(|F~o~|)'
_cod_data_source_file ta1184.cif
_cod_data_source_block I
_cod_depositor_comments
;
The following automatic conversions were performed:
'_symmetry_cell_setting' value 'Monoclinic' changed to 'monoclinic'
according to '/home/saulius/struct/CIF-dictionaries/cif_core.dic'
dictionary named 'cif_core.dic' version 2.4.1 from 2010-06-29.

Automatic conversion script
Id: cif_fix_enum 1527 2010-12-29 10:47:43Z saulius 

The following automatic conversions were performed:

'_atom_site_thermal_displace_type' tag value 'Uij' was replaced with
'Uani' value 26 times.

Automatic conversion script
Id: cif_fix_values 1646 2011-03-28 12:23:43Z adriana 

The following automatic conversions were performed:

'_symmetry_cell_setting' value 'Monoclinic' changed to 'monoclinic'
according to /home/saulius/struct/CIF-dictionaries/cif_core.dic
dictionary named 'cif_core.dic' version 2.4.1 from 2010-06-29.

Automatic conversion script
Id: cif_fix_values 1715 2011-07-08 13:25:40Z adriana 
;
_cod_original_cell_volume 1687.3(5)
_cod_original_sg_symbol_H-M 'P 21/a'
_cod_database_code 2007042

loop_
_symmetry_equiv_pos_as_xyz
+X,+Y,+Z
-X,-Y,-Z
-X+0.5,+Y+0.5,-Z
+X+0.5,-Y+0.5,+Z

loop_
_atom_site_aniso_label
_atom_site_aniso_U_11
_atom_site_aniso_U_22
_atom_site_aniso_U_33
_atom_site_aniso_U_12
_atom_site_aniso_U_13
_atom_site_aniso_U_23
Cu1 .0288(2) .0349(3) .0480(3) .0011(3) -.0004(2) .0005(3)
O2 .0260(10) .038(2) .073(2) .0000(10) -.0030(10) -.011(2)
O3 .034(2) .035(2) .060(2) .0050(10) -.0010(10) -.0060(10)
N4 .035(2) .036(2) .041(2) -.003(2) .000(2) .004(2)
N5 .028(2) .037(2) .043(2) .000(2) .0050(10) .001(2)
C6 .039(2) .031(2) .043(2) -.004(2) -.002(2) .004(2)
C7 .038(2) .039(3) .059(3) -.004(2) -.001(2) .003(2)
C8 .042(3) .054(3) .054(3) -.016(2) -.004(2) .005(2)
C9 .067(3) .046(3) .048(3) -.017(3) .006(2) -.010(2)
C10 .049(3) .045(3) .041(3) -.001(2) .011(2) -.001(2)
C11 .034(2) .031(2) .041(2) .001(2) .004(2) .003(2)
C12 .037(2) .037(2) .044(3) .006(2) .008(2) .007(2)
C13 .024(2) .050(3) .057(3) -.004(2) .005(2) .000(2)
C14 .021(2) .045(3) .056(3) -.007(2) -.002(2) .009(2)
C15 .026(2) .049(3) .074(3) .001(2) .000(2) .011(3)
C16 .031(2) .064(3) .077(4) .001(2) -.008(2) .032(3)
C17 .035(3) .076(4) .064(3) -.006(3) -.005(2) .023(3)
C18 .034(2) .052(3) .057(3) -.003(2) .004(2) .008(2)
C19 .027(2) .040(2) .044(2) -.006(2) -.001(2) .007(2)
C20 .036(3) .047(3) .043(3) -.009(2) .004(2) .002(2)
C21 .039(2) .039(2) .038(2) -.005(2) .007(2) .000(2)
C22 .054(3) .040(3) .048(3) -.013(2) .010(2) -.006(2)
C23 .070(3) .034(3) .058(3) -.012(2) .022(3) .003(2)
C24 .070(3) .037(3) .054(3) .008(3) .018(3) .008(2)
C25 .047(3) .046(3) .054(3) .009(2) .008(2) .001(2)
C26 .039(2) .037(3) .041(2) -.003(2) .015(2) .001(2)

loop_
_atom_site_label
_atom_site_fract_x
_atom_site_fract_y
_atom_site_fract_z
_atom_site_U_iso_or_equiv
_atom_site_thermal_displace_type
_atom_site_occupancy
Cu1 .02274(3) .44545(5) .29811(4) .0378(2) Uani 1.000
O2 .11900(10) .5391(3) .3735(2) .0470(10) Uani 1.000
O3 .0855(2) .2687(3) .2928(2) .0440(10) Uani 1.000
N4 -.0605(2) .3801(4) .1674(3) .0380(10) Uani 1.000
N5 -.0487(2) .5932(3) .3524(3) .0360(10) Uani 1.000
C6 .1252(2) .6512(4) .4465(3) .0380(10) Uani 1.000
C7 .2042(2) .6998(5) .4972(4) .046(2) Uani 1.000
C8 .2153(3) .8154(5) .5747(4) .050(2) Uani 1.000
C9 .1484(3) .8907(5) .6066(3) .056(2) Uani 1.000
C10 .0709(3) .8489(5) .5584(3) .046(2) Uani 1.000
C11 .0573(2) .7300(4) .4783(3) .0350(10) Uani 1.000
C12 -.0255(2) .6966(4) .4279(3) .0390(10) Uani 1.000
C13 -.1378(2) .5806(5) .3061(3) .0440(10) Uani 1.000
C14 -.1504(2) .5929(4) .1746(3) .0400(10) Uani 1.000
C15 -.1985(2) .7051(5) .1161(4) .049(2) Uani 1.000
C16 -.2094(3) .7164(5) -.0052(4) .055(2) Uani 1.000
C17 -.1728(3) .6149(6) -.0708(4) .057(2) Uani 1.000
C18 -.1241(2) .5028(5) -.0139(4) .047(2) Uani 1.000
C19 -.1138(2) .4911(4) .1075(3) .0370(10) Uani 1.000
C20 -.0664(2) .2445(5) .1284(3) .042(2) Uani 1.000
C21 -.0131(2) .1237(5) .1660(3) .0390(10) Uani 1.000
C22 -.0356(3) -.0195(5) .1212(3) .049(2) Uani 1.000
C23 .0144(3) -.1400(5) .1467(4) .055(2) Uani 1.000
C24 .0895(3) -.1196(5) .2160(4) .054(2) Uani 1.000
C25 .1141(3) .0169(5) .2627(4) .049(2) Uani 1.000
C26 .0623(2) .1426(4) .2421(3) .0400(10) Uani 1.000
H7 .25126 .64939 .47696 .08 Uiso 1.000
H8 .26977 .84555 .60747 .08 Uiso 1.000
H9 .15661 .97158 .66178 .08 Uiso 1.000
H10 .02513 .90200 .57998 .08 Uiso 1.000
H12 -.06751 .75740 .45249 .08 Uiso 1.000
H13A -.16677 .65936 .33807 .08 Uiso 1.000
H13B -.15817 .48646 .32866 .08 Uiso 1.000
H15 -.22453 .77654 .16028 .08 Uiso 1.000
H16 -.24270 .79488 -.04391 .08 Uiso 1.000
H17 -.18067 .62199 -.15503 .08 Uiso 1.000
H18 -.09758 .43293 -.05881 .08 Uiso 1.000
H20 -.11157 .22330 .06767 .08 Uiso 1.000
H22 -.08716 -.03264 .07134 .08 Uiso 1.000
H23 -.00240 -.23720 .11750 .08 Uiso 1.000
H24 .12564 -.20344 .23189 .08 Uiso 1.000
H25 .16705 .02677 .30964 .08 Uiso 1.000

loop_
_geom_angle_atom_site_label_1
_geom_angle_atom_site_label_2
_geom_angle_atom_site_label_3
_geom_angle
_geom_angle_publ_flag
O2 Cu1 O3 87.7(2) yes
O2 Cu1 N4 157.8(2) yes
O2 Cu1 N5 93.5(2) yes
O3 Cu1 N4 92.8(2) yes
O3 Cu1 N5 160.3(2) yes
N4 Cu1 N5 93.5(2) yes
Cu1 O2 C6 128.0(3) yes
Cu1 O3 C26 127.8(3) yes
Cu1 N4 C19 117.8(3) yes
Cu1 N4 C20 123.5(3) yes
C19 N4 C20 118.5(4) yes
Cu1 N5 C12 125.1(3) yes
Cu1 N5 C13 116.7(3) yes
C12 N5 C13 118.1(4) yes
O2 C6 C7 118.6(4) no
O2 C6 C11 124.1(4) no
C7 C6 C11 117.2(4) no
C6 C7 C8 121.8(4) no
C7 C8 C9 120.6(4) no
C8 C9 C10 119.5(4) no
C9 C10 C11 121.3(4) no
C6 C11 C10 119.5(4) no
C6 C11 C12 122.4(4) no
C10 C11 C12 118.0(4) no
N5 C12 C11 126.1(4) no
N5 C13 C14 109.4(3) yes
C13 C14 C15 121.5(4) no
C13 C14 C19 120.4(4) no
C15 C14 C19 118.1(4) no
C14 C15 C16 121.1(4) no
C15 C16 C17 120.3(5) no
C16 C17 C18 119.4(5) no
C17 C18 C19 120.2(4) no
N4 C19 C14 118.4(4) yes
N4 C19 C18 120.6(4) no
C14 C19 C18 120.9(4) no
N4 C20 C21 126.9(4) no
C20 C21 C22 117.8(4) no
C20 C21 C26 122.8(4) no
C22 C21 C26 119.4(4) no
C21 C22 C23 121.7(4) no
C22 C23 C24 118.7(4) no
C23 C24 C25 121.9(5) no
C24 C25 C26 120.7(4) no
O3 C26 C21 123.4(4) no
O3 C26 C25 119.2(4) no
C21 C26 C25 117.4(4) no
C6 C7 H7 119.2 no
C8 C7 H7 119.0 no
C7 C8 H8 119.7 no
C9 C8 H8 119.7 no
C8 C9 H9 120.3 no
C10 C9 H9 120.2 no
C9 C10 H10 119.1 no
C11 C10 H10 119.6 no
N5 C12 H12 117.0 no
C11 C12 H12 116.9 no
N5 C13 H13A 109.4 no
N5 C13 H13B 109.8 no
C14 C13 H13A 109.4 no
C14 C13 H13B 109.8 no
H13A C13 H13B 109.0 no
C14 C15 H15 119.7 no
C16 C15 H15 119.2 no
C15 C16 H16 119.8 no
C17 C16 H16 119.9 no
C16 C17 H17 120.4 no
C18 C17 H17 120.2 no
C17 C18 H18 119.9 no
C19 C18 H18 119.9 no
N4 C20 H20 116.5 no
C21 C20 H20 116.6 no
C21 C22 H22 119.3 no
C23 C22 H22 119.0 no
C22 C23 H23 120.7 no
C24 C23 H23 120.5 no
C23 C24 H24 119.0 no
C25 C24 H24 119.1 no
C24 C25 H25 119.4 no
C26 C25 H25 119.8 no

loop_
_geom_bond_atom_site_label_1
_geom_bond_atom_site_label_2
_geom_bond_site_symmetry_1
_geom_bond_site_symmetry_2
_geom_bond_distance
_geom_bond_publ_flag
Cu1 O2 . . 1.889(3) yes
Cu1 O3 . . 1.902(3) yes
Cu1 N4 . . 1.965(3) yes
Cu1 N5 . . 1.943(3) yes
O2 C6 . . 1.304(5) yes
O3 C26 . . 1.303(5) yes
N4 C19 . . 1.434(5) yes
N4 C20 . . 1.295(6) yes
N5 C12 . . 1.288(5) yes
N5 C13 . . 1.492(5) yes
C6 C7 . . 1.414(6) no
C6 C11 . . 1.423(6) no
C7 C8 . . 1.362(7) no
C8 C9 . . 1.393(7) no
C9 C10 . . 1.368(7) no
C10 C11 . . 1.405(6) no
C11 C12 . . 1.434(6) no
C13 C14 . . 1.499(6) no
C14 C15 . . 1.391(6) no
C14 C19 . . 1.394(6) no
C15 C16 . . 1.383(7) no
C16 C17 . . 1.381(7) no
C17 C18 . . 1.387(7) no
C18 C19 . . 1.385(6) no
C20 C21 . . 1.422(6) no
C21 C22 . . 1.412(6) no
C21 C26 . . 1.419(6) no
C22 C23 . . 1.364(7) no
C23 C24 . . 1.381(7) no
C24 C25 . . 1.373(7) no
C25 C26 . . 1.414(6) no
C7 H7 . . .960 no
C8 H8 . . .961 no
C9 H9 . . .960 no
C10 H10 . . .960 no
C12 H12 . . .960 no
C13 H13A . . .959 no
C13 H13B . . .960 no
C15 H15 . . .960 no
C16 H16 . . .960 no
C17 H17 . . .960 no
C18 H18 . . .960 no
C20 H20 . . .960 no
C22 H22 . . .960 no
C23 H23 . . .960 no
C24 H24 . . .960 no
C25 H25 . . .960 no
